data_4071831
loop_
_publ_author_name
'Wolf, Joffrey'
'Thommes, Katrin'
'Briel, Oliver'
'Scopelliti, Rosario'
'Severin, Kay'

_publ_section_title
;
 Dinuclear Ruthenium Ethylene Complexes: Syntheses, Structures, and
 Catalytic Applications in ATRA and ATRC Reactions
;
_journal_issue 17
_journal_name_full Organometallics
_journal_page_first 4464
_journal_paper_doi 10.1021/om8004096
_journal_volume 27
_journal_year 2008
_chemical_formula_moiety 'C25 H41 Cl2 P Ru'
_chemical_formula_sum 'C25 H41 Cl2 P Ru'
_chemical_formula_weight 544.52
_chemical_name_systematic
; 
 ? 
;
_space_group_IT_number 14
_symmetry_cell_setting monoclinic
_symmetry_space_group_name_Hall '-P 2yn'
_symmetry_space_group_name_H-M 'P 1 21/n 1'
_atom_sites_solution_hydrogens geom
_atom_sites_solution_primary direct
_atom_sites_solution_secondary difmap
_audit_creation_method SHELXL-97
_cell_angle_alpha 90.00
_cell_angle_beta 111.811(4)
_cell_angle_gamma 90.00
_cell_formula_units_Z 4
_cell_length_a 10.2138(4)
_cell_length_b 18.8352(6)
_cell_length_c 13.6626(5)
_cell_measurement_reflns_used 8621
_cell_measurement_temperature 140(2)
_cell_measurement_theta_max 27.4190
_cell_measurement_theta_min 2.6867
_cell_volume 2440.24(17)
_computing_cell_refinement
; 
CrysAlis RED, Oxford Diffraction Ltd., 
Version 1.171.32.5 (release 08-05-2007 CrysAlis171 .NET) 
(compiled May  8 2007,13:10:02) 
;
_computing_data_collection
; 
CrysAlis CCD, Oxford Diffraction Ltd., 
Version 1.171.32.5 (release 08-05-2007 CrysAlis171 .NET) 
(compiled May  8 2007,13:10:02) 
;
_computing_data_reduction
; 
CrysAlis RED, Oxford Diffraction Ltd., 
Version 1.171.32.5 (release 08-05-2007 CrysAlis171 .NET) 
(compiled May  8 2007,13:10:02) 
;
_computing_molecular_graphics 'Bruker SHELXTL'
_computing_publication_material 'Bruker SHELXTL'
_computing_structure_refinement 'SHELXL-97 (Sheldrick, 1997)'
_computing_structure_solution 'SHELXS-97 (Sheldrick, 1990)'
_diffrn_ambient_temperature 140(2)
_diffrn_detector_area_resol_mean 8.2812
_diffrn_measured_fraction_theta_full 0.996
_diffrn_measured_fraction_theta_max 0.996
_diffrn_measurement_device_type 'Oxford Diffraction, KM4/Sapphire CCD'
_diffrn_measurement_method 'phi and omega scans'
_diffrn_radiation_monochromator graphite
_diffrn_radiation_source 'fine-focus sealed tube'
_diffrn_radiation_type MoK\a
_diffrn_radiation_wavelength 0.71073
_diffrn_reflns_av_R_equivalents 0.0538
_diffrn_reflns_av_sigmaI/netI 0.0512
_diffrn_reflns_limit_h_max 12
_diffrn_reflns_limit_h_min -12
_diffrn_reflns_limit_k_max 23
_diffrn_reflns_limit_k_min -22
_diffrn_reflns_limit_l_max 16
_diffrn_reflns_limit_l_min -17
_diffrn_reflns_number 18928
_diffrn_reflns_theta_full 26.37
_diffrn_reflns_theta_max 26.37
_diffrn_reflns_theta_min 2.69
_exptl_absorpt_coefficient_mu 0.937
_exptl_absorpt_correction_T_max 1.00000
_exptl_absorpt_correction_T_min 0.90820
_exptl_absorpt_correction_type multi-scan
_exptl_absorpt_process_details
; 
CrysAlis RED, Oxford Diffraction Ltd., 
Version 1.171.32.5 (release 08-05-2007 CrysAlis171 .NET) 
(compiled May  8 2007,13:10:02) 
Empirical absorption correction using spherical harmonics, 
 implemented in SCALE3 ABSPACK scaling algorithm. 
;
_exptl_crystal_colour orange
_exptl_crystal_density_diffrn 1.482
_exptl_crystal_density_method 'not measured'
_exptl_crystal_description prismatic
_exptl_crystal_F_000 1136
_exptl_crystal_size_max 0.37
_exptl_crystal_size_mid 0.27
_exptl_crystal_size_min 0.20
_refine_diff_density_max 0.559
_refine_diff_density_min -0.381
_refine_diff_density_rms 0.088
_refine_ls_extinction_method none
_refine_ls_goodness_of_fit_ref 1.053
_refine_ls_hydrogen_treatment riding
_refine_ls_matrix_type full
_refine_ls_number_parameters 281
_refine_ls_number_reflns 4963
_refine_ls_number_restraints 0
_refine_ls_restrained_S_all 1.053
_refine_ls_R_factor_all 0.0676
_refine_ls_R_factor_gt 0.0393
_refine_ls_shift/su_max 0.000
_refine_ls_shift/su_mean 0.000
_refine_ls_structure_factor_coef Fsqd
_refine_ls_weighting_details 'calc w=1/[\s^2^(Fo^2^)+(0.0305P)^2^+2.3032P] where P=(Fo^2^+2Fc^2^)/3'
_refine_ls_weighting_scheme calc
_refine_ls_wR_factor_gt 0.0706
_refine_ls_wR_factor_ref 0.0801
_reflns_number_gt 3753
_reflns_number_total 4963
_reflns_threshold_expression >2sigma(I)
_cod_data_source_file om8004096-file001.cif
_cod_data_source_block Complex8
_cod_depositor_comments
;
The following automatic conversions were performed:

'_symmetry_cell_setting' value 'Monoclinic' changed to 'monoclinic'
according to /home/saulius/struct/CIF-dictionaries/cif_core.dic
dictionary named 'cif_core.dic' version 2.4.1 from 2010-06-29.

Automatic conversion script
Id: cif_fix_values 1715 2011-07-08 13:25:40Z adriana 
;
_cod_original_cell_volume 2440.25(15)
_cod_original_sg_symbol_H-M P2(1)/n
_cod_database_code 4071831

loop_
_symmetry_equiv_pos_as_xyz
'x, y, z'
'-x+1/2, y+1/2, -z+1/2'
'-x, -y, -z'
'x-1/2, -y-1/2, z-1/2'

loop_
_atom_site_label
_atom_site_type_symbol
_atom_site_fract_x
_atom_site_fract_y
_atom_site_fract_z
_atom_site_U_iso_or_equiv
_atom_site_adp_type
_atom_site_occupancy
_atom_site_symmetry_multiplicity
_atom_site_calc_flag
_atom_site_refinement_flags
_atom_site_disorder_assembly
_atom_site_disorder_group
Ru1 Ru 0.21522(3) 0.239393(15) 0.18501(2) 0.01987(9) Uani 1 1 d . . .
Cl1 Cl -0.01263(9) 0.29407(5) 0.10445(6) 0.0274(2) Uani 1 1 d . . .
Cl2 Cl 0.23395(10) 0.24655(5) 0.01407(6) 0.0303(2) Uani 1 1 d . . .
P1 P 0.30688(9) 0.35716(5) 0.22216(7) 0.0209(2) Uani 1 1 d . . .
C1 C 0.3649(4) 0.1493(2) 0.2257(3) 0.0320(9) Uani 1 1 d . . .
C2 C 0.2251(4) 0.12384(19) 0.1681(3) 0.0296(9) Uani 1 1 d . . .
H2 H 0.2082 0.0962 0.1065 0.036 Uiso 1 1 calc R . .
C3 C 0.1146(4) 0.13831(19) 0.1997(3) 0.0289(9) Uani 1 1 d . . .
H3 H 0.0237 0.1200 0.1598 0.035 Uiso 1 1 calc R . .
C4 C 0.1335(4) 0.1802(2) 0.2908(3) 0.0298(9) Uani 1 1 d . B .
C5 C 0.2727(4) 0.2039(2) 0.3485(3) 0.0352(10) Uani 1 1 d . . .
H5 H 0.2902 0.2309 0.4109 0.042 Uiso 1 1 calc R . .
C6 C 0.3858(4) 0.1889(2) 0.3164(3) 0.0332(9) Uani 1 1 d . . .
H6 H 0.4775 0.2059 0.3572 0.040 Uiso 1 1 calc R . .
C7 C 0.4823(5) 0.1317(2) 0.1862(4) 0.0540(13) Uani 1 1 d . . .
H7A H 0.5656 0.1606 0.2242 0.081 Uiso 1 1 calc R . .
H7B H 0.4504 0.1419 0.1106 0.081 Uiso 1 1 calc R . .
H7C H 0.5066 0.0813 0.1985 0.081 Uiso 1 1 calc R . .
C8 C 0.0125(5) 0.1967(3) 0.3244(4) 0.0535(14) Uani 1 1 d . . .
H8 H -0.0518 0.2295 0.2702 0.064 Uiso 1 1 calc R A 1
C9A C -0.0743(7) 0.1227(4) 0.3170(5) 0.041(2) Uani 0.622(12) 1 d P B 1
H9A H -0.1597 0.1323 0.3314 0.061 Uiso 0.622(12) 1 calc PR B 1
H9B H -0.0147 0.0889 0.3690 0.061 Uiso 0.622(12) 1 calc PR B 1
H9C H -0.1005 0.1026 0.2461 0.061 Uiso 0.622(12) 1 calc PR B 1
C10A C 0.0408(16) 0.2285(6) 0.4215(10) 0.070(4) Uani 0.622(12) 1 d P B 1
H10A H -0.0476 0.2355 0.4329 0.104 Uiso 0.622(12) 1 calc PR B 1
H10B H 0.0862 0.2746 0.4232 0.104 Uiso 0.622(12) 1 calc PR B 1
H10C H 0.1038 0.1980 0.4773 0.104 Uiso 0.622(12) 1 calc PR B 1
C9B C -0.1160(13) 0.1775(8) 0.2782(10) 0.047(4) Uani 0.378(12) 1 d P B 2
H9D H -0.1212 0.1256 0.2741 0.071 Uiso 0.378(12) 1 calc PR B 2
H9E H -0.1537 0.1975 0.2070 0.071 Uiso 0.378(12) 1 calc PR B 2
H9F H -0.1717 0.1947 0.3183 0.071 Uiso 0.378(12) 1 calc PR B 2
C10B C 0.0739(16) 0.1932(13) 0.4554(12) 0.058(6) Uani 0.378(12) 1 d P B 2
H10D H 0.0024 0.2116 0.4808 0.087 Uiso 0.378(12) 1 calc PR B 2
H10E H 0.1596 0.2221 0.4842 0.087 Uiso 0.378(12) 1 calc PR B 2
H10F H 0.0959 0.1439 0.4785 0.087 Uiso 0.378(12) 1 calc PR B 2
C11 C 0.2639(4) 0.4086(2) 0.3225(3) 0.0250(8) Uani 1 1 d . . .
H11 H 0.2889 0.4592 0.3154 0.030 Uiso 1 1 calc R . .
C12 C 0.3464(4) 0.3870(2) 0.4394(3) 0.0308(9) Uani 1 1 d . . .
H12A H 0.3718 0.3361 0.4442 0.037 Uiso 1 1 calc R . .
H12B H 0.4339 0.4153 0.4698 0.037 Uiso 1 1 calc R . .
C13 C 0.2490(4) 0.4017(3) 0.4974(3) 0.0474(12) Uani 1 1 d . . .
H13A H 0.2942 0.4349 0.5565 0.057 Uiso 1 1 calc R . .
H13B H 0.2271 0.3570 0.5264 0.057 Uiso 1 1 calc R . .
C14 C 0.1154(4) 0.4340(2) 0.4194(3) 0.0395(10) Uani 1 1 d . . .
H14A H 0.1196 0.4865 0.4232 0.047 Uiso 1 1 calc R . .
H14B H 0.0319 0.4177 0.4335 0.047 Uiso 1 1 calc R . .
C15 C 0.1090(4) 0.4081(2) 0.3122(3) 0.0332(9) Uani 1 1 d . . .
H15A H 0.0516 0.4405 0.2553 0.040 Uiso 1 1 calc R . .
H15B H 0.0688 0.3597 0.2973 0.040 Uiso 1 1 calc R . .
C16 C 0.2418(4) 0.41592(19) 0.1045(3) 0.0293(9) Uani 1 1 d . . .
H16 H 0.1471 0.3968 0.0596 0.035 Uiso 1 1 calc R . .
C17 C 0.2183(4) 0.4956(2) 0.1193(3) 0.0343(9) Uani 1 1 d . . .
H17A H 0.1357 0.5027 0.1396 0.041 Uiso 1 1 calc R . .
H17B H 0.3024 0.5168 0.1740 0.041 Uiso 1 1 calc R . .
C18 C 0.1925(5) 0.5280(2) 0.0111(3) 0.0441(11) Uani 1 1 d . . .
H18A H 0.0901 0.5325 -0.0300 0.053 Uiso 1 1 calc R . .
H18B H 0.2361 0.5756 0.0188 0.053 Uiso 1 1 calc R . .
C19 C 0.2585(8) 0.4786(3) -0.0429(4) 0.088(2) Uani 1 1 d . . .
H19A H 0.3301 0.5040 -0.0623 0.105 Uiso 1 1 calc R . .
H19B H 0.1858 0.4595 -0.1080 0.105 Uiso 1 1 calc R . .
C20 C 0.3271(5) 0.4183(2) 0.0330(3) 0.0470(12) Uani 1 1 d . . .
H20A H 0.4277 0.4286 0.0741 0.056 Uiso 1 1 calc R . .
H20B H 0.3198 0.3729 -0.0051 0.056 Uiso 1 1 calc R . .
C21 C 0.5008(4) 0.3606(2) 0.2808(3) 0.0286(8) Uani 1 1 d . . .
H21 H 0.5277 0.3368 0.3509 0.034 Uiso 1 1 calc R . .
C22 C 0.5684(4) 0.4357(2) 0.3040(4) 0.0423(11) Uani 1 1 d . . .
H22A H 0.5204 0.4690 0.2456 0.051 Uiso 1 1 calc R . .
H22B H 0.5652 0.4552 0.3704 0.051 Uiso 1 1 calc R . .
C23 C 0.7198(4) 0.4216(2) 0.3137(4) 0.0448(11) Uani 1 1 d . . .
H23A H 0.7646 0.4656 0.3016 0.054 Uiso 1 1 calc R . .
H23B H 0.7767 0.4026 0.3843 0.054 Uiso 1 1 calc R . .
C24 C 0.7056(5) 0.3677(2) 0.2295(4) 0.0517(12) Uani 1 1 d . . .
H24A H 0.7929 0.3392 0.2481 0.062 Uiso 1 1 calc R . .
H24B H 0.6880 0.3915 0.1612 0.062 Uiso 1 1 calc R . .
C25 C 0.5821(4) 0.3206(2) 0.2221(3) 0.0358(9) Uani 1 1 d . . .
H25A H 0.6158 0.2740 0.2557 0.043 Uiso 1 1 calc R . .
H25B H 0.5207 0.3126 0.1474 0.043 Uiso 1 1 calc R . .

loop_
_atom_site_aniso_label
_atom_site_aniso_U_11
_atom_site_aniso_U_22
_atom_site_aniso_U_33
_atom_site_aniso_U_23
_atom_site_aniso_U_13
_atom_site_aniso_U_12
Ru1 0.01979(14) 0.02028(15) 0.01425(13) 0.00254(11) 0.00019(10) -0.00197(13)
Cl1 0.0220(4) 0.0321(5) 0.0209(4) 0.0048(3) -0.0005(3) 0.0009(4)
Cl2 0.0382(5) 0.0316(5) 0.0186(4) -0.0007(3) 0.0074(4) -0.0003(4)
P1 0.0211(5) 0.0215(5) 0.0181(4) 0.0004(3) 0.0049(4) -0.0013(4)
C1 0.022(2) 0.024(2) 0.041(2) 0.0143(17) 0.0003(17) 0.0017(16)
C2 0.034(2) 0.0196(19) 0.030(2) 0.0039(15) 0.0060(17) -0.0016(17)
C3 0.026(2) 0.025(2) 0.029(2) 0.0083(15) 0.0024(16) -0.0060(17)
C4 0.032(2) 0.032(2) 0.0234(18) 0.0148(16) 0.0074(16) 0.0030(18)
C5 0.050(3) 0.032(2) 0.0145(18) 0.0085(15) 0.0008(17) -0.001(2)
C6 0.0236(19) 0.032(2) 0.027(2) 0.0166(16) -0.0096(16) -0.0055(18)
C7 0.035(2) 0.032(3) 0.095(4) 0.008(2) 0.025(3) 0.008(2)
C8 0.058(3) 0.064(3) 0.052(3) 0.033(2) 0.035(3) 0.022(3)
C9A 0.039(4) 0.049(6) 0.040(4) -0.002(3) 0.021(3) -0.005(4)
C10A 0.111(11) 0.051(7) 0.074(9) -0.015(5) 0.066(8) -0.022(7)
C9B 0.039(8) 0.051(10) 0.055(8) -0.006(7) 0.021(6) 0.003(7)
C10B 0.024(6) 0.118(18) 0.035(8) -0.005(9) 0.014(6) 0.002(10)
C11 0.0236(19) 0.028(2) 0.0183(17) 0.0007(14) 0.0019(15) 0.0022(16)
C12 0.029(2) 0.036(2) 0.0212(18) -0.0049(16) 0.0023(16) 0.0013(18)
C13 0.035(2) 0.076(4) 0.030(2) -0.006(2) 0.0101(19) 0.002(2)
C14 0.041(2) 0.050(3) 0.030(2) 0.0010(19) 0.0163(19) 0.009(2)
C15 0.025(2) 0.050(3) 0.0207(19) -0.0023(17) 0.0041(16) 0.0072(19)
C16 0.041(2) 0.022(2) 0.0257(19) -0.0026(15) 0.0138(17) -0.0054(18)
C17 0.038(2) 0.027(2) 0.034(2) 0.0010(16) 0.0086(18) 0.0030(18)
C18 0.055(3) 0.032(2) 0.042(2) 0.0134(19) 0.015(2) 0.007(2)
C19 0.173(7) 0.055(4) 0.059(3) 0.031(3) 0.070(4) 0.047(4)
C20 0.073(3) 0.032(2) 0.047(3) 0.010(2) 0.036(2) 0.007(2)
C21 0.0226(19) 0.028(2) 0.034(2) -0.0017(16) 0.0099(16) -0.0009(17)
C22 0.029(2) 0.040(3) 0.056(3) -0.014(2) 0.014(2) -0.010(2)
C23 0.026(2) 0.040(3) 0.067(3) 0.001(2) 0.015(2) -0.008(2)
C24 0.044(3) 0.037(3) 0.090(4) 0.004(2) 0.042(3) -0.004(2)
C25 0.027(2) 0.038(2) 0.044(2) 0.0012(19) 0.0154(18) 0.0014(19)

loop_
_atom_type_symbol
_atom_type_description
_atom_type_scat_dispersion_real
_atom_type_scat_dispersion_imag
_atom_type_scat_source
C C 0.0033 0.0016 'International Tables Vol C Tables 4.2.6.8 and 6.1.1.4'
H H 0.0000 0.0000 'International Tables Vol C Tables 4.2.6.8 and 6.1.1.4'
P P 0.1023 0.0942 'International Tables Vol C Tables 4.2.6.8 and 6.1.1.4'
Cl Cl 0.1484 0.1585 'International Tables Vol C Tables 4.2.6.8 and 6.1.1.4'
Ru Ru -1.2594 0.8363 'International Tables Vol C Tables 4.2.6.8 and 6.1.1.4'

loop_
_geom_angle_atom_site_label_1
_geom_angle_atom_site_label_2
_geom_angle_atom_site_label_3
_geom_angle
C5 Ru1 C2 78.45(14)
C5 Ru1 C6 37.42(15)
C2 Ru1 C6 66.63(14)
C5 Ru1 C3 66.57(14)
C2 Ru1 C3 36.43(13)
C6 Ru1 C3 78.86(13)
C5 Ru1 C1 67.17(15)
C2 Ru1 C1 37.97(13)
C6 Ru1 C1 36.79(14)
C3 Ru1 C1 67.51(14)
C5 Ru1 C4 37.47(14)
C2 Ru1 C4 67.24(14)
C6 Ru1 C4 68.06(14)
C3 Ru1 C4 37.56(13)
C1 Ru1 C4 80.97(14)
C5 Ru1 P1 97.52(11)
C2 Ru1 P1 156.05(10)
C6 Ru1 P1 95.71(10)
C3 Ru1 P1 160.19(10)
C1 Ru1 P1 118.62(10)
C4 Ru1 P1 122.75(11)
C5 Ru1 Cl1 116.35(12)
C2 Ru1 Cl1 116.80(10)
C6 Ru1 Cl1 153.76(11)
C3 Ru1 Cl1 90.40(10)
C1 Ru1 Cl1 154.74(10)
C4 Ru1 Cl1 88.81(10)
P1 Ru1 Cl1 86.32(3)
C5 Ru1 Cl2 156.11(12)
C2 Ru1 Cl2 86.02(10)
C6 Ru1 Cl2 119.32(12)
C3 Ru1 Cl2 110.02(10)
C1 Ru1 Cl2 89.44(11)
C4 Ru1 Cl2 147.28(11)
P1 Ru1 Cl2 89.31(3)
Cl1 Ru1 Cl2 86.81(3)
C21 P1 C11 99.88(16)
C21 P1 C16 109.66(18)
C11 P1 C16 102.76(16)
C21 P1 Ru1 113.49(12)
C11 P1 Ru1 117.34(12)
C16 P1 Ru1 112.53(12)
C6 C1 C2 117.3(4)
C6 C1 C7 123.5(4)
C2 C1 C7 119.2(4)
C6 C1 Ru1 71.1(2)
C2 C1 Ru1 70.4(2)
C7 C1 Ru1 129.8(3)
C3 C2 C1 121.8(4)
C3 C2 Ru1 72.3(2)
C1 C2 Ru1 71.7(2)
C3 C2 H2 119.1
C1 C2 H2 119.1
Ru1 C2 H2 129.5
C2 C3 C4 121.5(3)
C2 C3 Ru1 71.3(2)
C4 C3 Ru1 71.7(2)
C2 C3 H3 119.3
C4 C3 H3 119.3
Ru1 C3 H3 130.6
C5 C4 C3 116.3(4)
C5 C4 C8 122.2(4)
C3 C4 C8 121.4(4)
C5 C4 Ru1 70.2(2)
C3 C4 Ru1 70.8(2)
C8 C4 Ru1 130.3(3)
C6 C5 C4 122.1(4)
C6 C5 Ru1 71.6(2)
C4 C5 Ru1 72.3(2)
C6 C5 H5 118.9
C4 C5 H5 118.9
Ru1 C5 H5 129.9
C1 C6 C5 120.9(4)
C1 C6 Ru1 72.1(2)
C5 C6 Ru1 71.0(2)
C1 C6 H6 119.6
C5 C6 H6 119.6
Ru1 C6 H6 129.9
C1 C7 H7A 109.5
C1 C7 H7B 109.5
H7A C7 H7B 109.5
C1 C7 H7C 109.5
H7A C7 H7C 109.5
H7B C7 H7C 109.5
C9B C8 C10A 113.9(9)
C9B C8 C4 126.9(7)
C10A C8 C4 118.7(7)
C9B C8 C9A 45.2(7)
C10A C8 C9A 110.1(6)
C4 C8 C9A 107.1(4)
C9B C8 C10B 115.3(8)
C10A C8 C10B 29.0(8)
C4 C8 C10B 107.2(7)
C9A C8 C10B 90.7(8)
C9B C8 H8 62.5
C10A C8 H8 106.8
C4 C8 H8 106.8
C9A C8 H8 106.8
C10B C8 H8 134.7
C8 C9A H9A 109.5
C8 C9A H9B 109.5
H9A C9A H9B 109.5
C8 C9A H9C 109.5
H9A C9A H9C 109.5
H9B C9A H9C 109.5
C8 C10A H10A 109.5
C8 C10A H10B 109.5
H10A C10A H10B 109.5
C8 C10A H10C 109.5
H10A C10A H10C 109.5
H10B C10A H10C 109.5
C8 C9B H9D 109.5
C8 C9B H9E 109.5
H9D C9B H9E 109.5
C8 C9B H9F 109.5
H9D C9B H9F 109.5
H9E C9B H9F 109.5
C8 C10B H10D 109.5
C8 C10B H10E 109.5
H10D C10B H10E 109.5
C8 C10B H10F 109.5
H10D C10B H10F 109.5
H10E C10B H10F 109.5
C15 C11 C12 103.8(3)
C15 C11 P1 116.5(2)
C12 C11 P1 115.8(2)
C15 C11 H11 106.7
C12 C11 H11 106.7
P1 C11 H11 106.7
C13 C12 C11 106.3(3)
C13 C12 H12A 110.5
C11 C12 H12A 110.5
C13 C12 H12B 110.5
C11 C12 H12B 110.5
H12A C12 H12B 108.7
C12 C13 C14 107.6(3)
C12 C13 H13A 110.2
C14 C13 H13A 110.2
C12 C13 H13B 110.2
C14 C13 H13B 110.2
H13A C13 H13B 108.5
C13 C14 C15 104.7(3)
C13 C14 H14A 110.8
C15 C14 H14A 110.8
C13 C14 H14B 110.8
C15 C14 H14B 110.8
H14A C14 H14B 108.9
C14 C15 C11 103.6(3)
C14 C15 H15A 111.0
C11 C15 H15A 111.0
C14 C15 H15B 111.0
C11 C15 H15B 111.0
H15A C15 H15B 109.0
C20 C16 C17 102.0(3)
C20 C16 P1 117.6(3)
C17 C16 P1 119.2(2)
C20 C16 H16 105.6
C17 C16 H16 105.6
P1 C16 H16 105.6
C18 C17 C16 103.9(3)
C18 C17 H17A 111.0
C16 C17 H17A 111.0
C18 C17 H17B 111.0
C16 C17 H17B 111.0
H17A C17 H17B 109.0
C19 C18 C17 106.4(3)
C19 C18 H18A 110.5
C17 C18 H18A 110.5
C19 C18 H18B 110.5
C17 C18 H18B 110.5
H18A C18 H18B 108.6
C18 C19 C20 107.8(4)
C18 C19 H19A 110.1
C20 C19 H19A 110.1
C18 C19 H19B 110.1
C20 C19 H19B 110.1
H19A C19 H19B 108.5
C19 C20 C16 103.3(4)
C19 C20 H20A 111.1
C16 C20 H20A 111.1
C19 C20 H20B 111.1
C16 C20 H20B 111.1
H20A C20 H20B 109.1
C25 C21 C22 105.4(3)
C25 C21 P1 117.1(3)
C22 C21 P1 116.4(3)
C25 C21 H21 105.6
C22 C21 H21 105.6
P1 C21 H21 105.6
C23 C22 C21 102.6(3)
C23 C22 H22A 111.2
C21 C22 H22A 111.2
C23 C22 H22B 111.2
C21 C22 H22B 111.2
H22A C22 H22B 109.2
C24 C23 C22 104.2(3)
C24 C23 H23A 110.9
C22 C23 H23A 110.9
C24 C23 H23B 110.9
C22 C23 H23B 110.9
H23A C23 H23B 108.9
C23 C24 C25 106.8(4)
C23 C24 H24A 110.4
C25 C24 H24A 110.4
C23 C24 H24B 110.4
C25 C24 H24B 110.4
H24A C24 H24B 108.6
C24 C25 C21 105.9(3)
C24 C25 H25A 110.6
C21 C25 H25A 110.6
C24 C25 H25B 110.6
C21 C25 H25B 110.6
H25A C25 H25B 108.7

loop_
_geom_bond_atom_site_label_1
_geom_bond_atom_site_label_2
_geom_bond_distance
Ru1 C5 2.192(3)
Ru1 C2 2.195(4)
Ru1 C6 2.200(3)
Ru1 C3 2.208(4)
Ru1 C1 2.212(4)
Ru1 C4 2.219(4)
Ru1 P1 2.3878(10)
Ru1 Cl1 2.4051(9)
Ru1 Cl2 2.4169(9)
P1 C21 1.841(4)
P1 C11 1.859(3)
P1 C16 1.859(4)
C1 C6 1.392(5)
C1 C2 1.434(5)
C1 C7 1.523(6)
C2 C3 1.376(5)
C2 H2 0.9500
C3 C4 1.425(5)
C3 H3 0.9500
C4 C5 1.417(5)
C4 C8 1.503(6)
C5 C6 1.409(6)
C5 H5 0.9500
C6 H6 0.9500
C7 H7A 0.9800
C7 H7B 0.9800
C7 H7C 0.9800
C8 C9B 1.279(12)
C8 C10A 1.385(12)
C8 C9A 1.634(9)
C8 C10B 1.664(16)
C8 H8 1.0000
C9A H9A 0.9800
C9A H9B 0.9800
C9A H9C 0.9800
C10A H10A 0.9800
C10A H10B 0.9800
C10A H10C 0.9800
C9B H9D 0.9800
C9B H9E 0.9800
C9B H9F 0.9800
C10B H10D 0.9800
C10B H10E 0.9800
C10B H10F 0.9800
C11 C15 1.535(5)
C11 C12 1.557(5)
C11 H11 1.0000
C12 C13 1.510(5)
C12 H12A 0.9900
C12 H12B 0.9900
C13 C14 1.512(5)
C13 H13A 0.9900
C13 H13B 0.9900
C14 C15 1.523(5)
C14 H14A 0.9900
C14 H14B 0.9900
C15 H15A 0.9900
C15 H15B 0.9900
C16 C20 1.532(5)
C16 C17 1.545(5)
C16 H16 1.0000
C17 C18 1.529(5)
C17 H17A 0.9900
C17 H17B 0.9900
C18 C19 1.495(6)
C18 H18A 0.9900
C18 H18B 0.9900
C19 C20 1.521(6)
C19 H19A 0.9900
C19 H19B 0.9900
C20 H20A 0.9900
C20 H20B 0.9900
C21 C25 1.548(5)
C21 C22 1.554(5)
C21 H21 1.0000
C22 C23 1.525(5)
C22 H22A 0.9900
C22 H22B 0.9900
C23 C24 1.500(6)
C23 H23A 0.9900
C23 H23B 0.9900
C24 C25 1.514(5)
C24 H24A 0.9900
C24 H24B 0.9900
C25 H25A 0.9900
C25 H25B 0.9900

loop_
_geom_torsion_atom_site_label_1
_geom_torsion_atom_site_label_2
_geom_torsion_atom_site_label_3
_geom_torsion_atom_site_label_4
_geom_torsion
C5 Ru1 P1 C21 69.26(18)
C2 Ru1 P1 C21 -9.2(3)
C6 Ru1 P1 C21 31.62(18)
C3 Ru1 P1 C21 104.5(3)
C1 Ru1 P1 C21 1.21(18)
C4 Ru1 P1 C21 99.16(17)
Cl1 Ru1 P1 C21 -174.63(13)
Cl2 Ru1 P1 C21 -87.78(13)
C5 Ru1 P1 C11 -46.54(17)
C2 Ru1 P1 C11 -125.0(3)
C6 Ru1 P1 C11 -84.18(17)
C3 Ru1 P1 C11 -11.3(3)
C1 Ru1 P1 C11 -114.59(17)
C4 Ru1 P1 C11 -16.64(17)
Cl1 Ru1 P1 C11 69.57(12)
Cl2 Ru1 P1 C11 156.42(12)
C5 Ru1 P1 C16 -165.47(18)
C2 Ru1 P1 C16 116.1(3)
C6 Ru1 P1 C16 156.90(18)
C3 Ru1 P1 C16 -130.3(3)
C1 Ru1 P1 C16 126.48(18)
C4 Ru1 P1 C16 -135.57(17)
Cl1 Ru1 P1 C16 -49.36(14)
Cl2 Ru1 P1 C16 37.49(14)
C5 Ru1 C1 C6 -28.8(2)
C2 Ru1 C1 C6 -129.6(3)
C3 Ru1 C1 C6 -101.8(2)
C4 Ru1 C1 C6 -65.2(2)
P1 Ru1 C1 C6 57.3(2)
Cl1 Ru1 C1 C6 -132.5(2)
Cl2 Ru1 C1 C6 146.2(2)
C5 Ru1 C1 C2 100.7(2)
C6 Ru1 C1 C2 129.6(3)
C3 Ru1 C1 C2 27.8(2)
C4 Ru1 C1 C2 64.3(2)
P1 Ru1 C1 C2 -173.16(18)
Cl1 Ru1 C1 C2 -2.9(4)
Cl2 Ru1 C1 C2 -84.2(2)
C5 Ru1 C1 C7 -147.1(4)
C2 Ru1 C1 C7 112.1(5)
C6 Ru1 C1 C7 -118.3(5)
C3 Ru1 C1 C7 139.9(4)
C4 Ru1 C1 C7 176.5(4)
P1 Ru1 C1 C7 -61.0(4)
Cl1 Ru1 C1 C7 109.2(4)
Cl2 Ru1 C1 C7 27.9(4)
C6 C1 C2 C3 0.9(5)
C7 C1 C2 C3 -179.7(4)
Ru1 C1 C2 C3 -54.3(3)
C6 C1 C2 Ru1 55.2(3)
C7 C1 C2 Ru1 -125.4(3)
C5 Ru1 C2 C3 66.0(2)
C6 Ru1 C2 C3 103.4(2)
C1 Ru1 C2 C3 133.6(3)
C4 Ru1 C2 C3 28.4(2)
P1 Ru1 C2 C3 148.5(2)
Cl1 Ru1 C2 C3 -47.8(2)
Cl2 Ru1 C2 C3 -132.2(2)
C5 Ru1 C2 C1 -67.6(2)
C6 Ru1 C2 C1 -30.2(2)
C3 Ru1 C2 C1 -133.6(3)
C4 Ru1 C2 C1 -105.1(2)
P1 Ru1 C2 C1 14.9(4)
Cl1 Ru1 C2 C1 178.60(19)
Cl2 Ru1 C2 C1 94.2(2)
C1 C2 C3 C4 0.7(5)
Ru1 C2 C3 C4 -53.3(3)
C1 C2 C3 Ru1 54.1(3)
C5 Ru1 C3 C2 -102.7(2)
C6 Ru1 C3 C2 -65.5(2)
C1 Ru1 C3 C2 -28.9(2)
C4 Ru1 C3 C2 -133.9(3)
P1 Ru1 C3 C2 -141.2(3)
Cl1 Ru1 C3 C2 138.6(2)
Cl2 Ru1 C3 C2 51.8(2)
C5 Ru1 C3 C4 31.2(2)
C2 Ru1 C3 C4 133.9(3)
C6 Ru1 C3 C4 68.4(2)
C1 Ru1 C3 C4 105.0(2)
P1 Ru1 C3 C4 -7.3(4)
Cl1 Ru1 C3 C4 -87.5(2)
Cl2 Ru1 C3 C4 -174.28(18)
C2 C3 C4 C5 -2.0(5)
Ru1 C3 C4 C5 -55.1(3)
C2 C3 C4 C8 179.2(4)
Ru1 C3 C4 C8 126.1(3)
C2 C3 C4 Ru1 53.2(3)
C2 Ru1 C4 C5 101.0(3)
C6 Ru1 C4 C5 28.1(2)
C3 Ru1 C4 C5 128.6(3)
C1 Ru1 C4 C5 64.0(2)
P1 Ru1 C4 C5 -54.3(3)
Cl1 Ru1 C4 C5 -139.2(2)
Cl2 Ru1 C4 C5 138.6(2)
C5 Ru1 C4 C3 -128.6(3)
C2 Ru1 C4 C3 -27.6(2)
C6 Ru1 C4 C3 -100.5(2)
C1 Ru1 C4 C3 -64.6(2)
P1 Ru1 C4 C3 177.06(17)
Cl1 Ru1 C4 C3 92.2(2)
Cl2 Ru1 C4 C3 10.0(3)
C5 Ru1 C4 C8 116.0(5)
C2 Ru1 C4 C8 -143.0(4)
C6 Ru1 C4 C8 144.1(4)
C3 Ru1 C4 C8 -115.4(5)
C1 Ru1 C4 C8 180.0(4)
P1 Ru1 C4 C8 61.7(4)
Cl1 Ru1 C4 C8 -23.2(4)
Cl2 Ru1 C4 C8 -105.4(4)
C3 C4 C5 C6 1.7(5)
C8 C4 C5 C6 -179.5(4)
Ru1 C4 C5 C6 -53.7(3)
C3 C4 C5 Ru1 55.4(3)
C8 C4 C5 Ru1 -125.8(4)
C2 Ru1 C5 C6 66.5(2)
C3 Ru1 C5 C6 102.7(3)
C1 Ru1 C5 C6 28.4(2)
C4 Ru1 C5 C6 134.0(4)
P1 Ru1 C5 C6 -89.6(2)
Cl1 Ru1 C5 C6 -179.18(19)
Cl2 Ru1 C5 C6 16.0(4)
C2 Ru1 C5 C4 -67.5(2)
C6 Ru1 C5 C4 -134.0(4)
C3 Ru1 C5 C4 -31.3(2)
C1 Ru1 C5 C4 -105.6(3)
P1 Ru1 C5 C4 136.4(2)
Cl1 Ru1 C5 C4 46.8(3)
Cl2 Ru1 C5 C4 -118.0(3)
C2 C1 C6 C5 -1.1(5)
C7 C1 C6 C5 179.5(4)
Ru1 C1 C6 C5 53.7(3)
C2 C1 C6 Ru1 -54.8(3)
C7 C1 C6 Ru1 125.8(4)
C4 C5 C6 C1 -0.2(6)
Ru1 C5 C6 C1 -54.2(3)
C4 C5 C6 Ru1 54.0(3)
C5 Ru1 C6 C1 133.0(3)
C2 Ru1 C6 C1 31.1(2)
C3 Ru1 C6 C1 67.2(2)
C4 Ru1 C6 C1 104.8(3)
P1 Ru1 C6 C1 -132.1(2)
Cl1 Ru1 C6 C1 134.6(2)
Cl2 Ru1 C6 C1 -39.7(2)
C2 Ru1 C6 C5 -101.9(3)
C3 Ru1 C6 C5 -65.8(2)
C1 Ru1 C6 C5 -133.0(3)
C4 Ru1 C6 C5 -28.2(2)
P1 Ru1 C6 C5 94.9(2)
Cl1 Ru1 C6 C5 1.7(4)
Cl2 Ru1 C6 C5 -172.6(2)
C5 C4 C8 C9B -179.6(9)
C3 C4 C8 C9B -0.9(11)
Ru1 C4 C8 C9B 89.8(10)
C5 C4 C8 C10A -8.1(8)
C3 C4 C8 C10A 170.6(6)
Ru1 C4 C8 C10A -98.7(7)
C5 C4 C8 C9A -133.4(4)
C3 C4 C8 C9A 45.3(5)
Ru1 C4 C8 C9A 136.0(4)
C5 C4 C8 C10B -37.2(10)
C3 C4 C8 C10B 141.5(9)
Ru1 C4 C8 C10B -127.8(9)
C21 P1 C11 C15 -170.3(3)
C16 P1 C11 C15 76.7(3)
Ru1 P1 C11 C15 -47.3(3)
C21 P1 C11 C12 -47.8(3)
C16 P1 C11 C12 -160.8(3)
Ru1 P1 C11 C12 75.2(3)
C15 C11 C12 C13 -20.2(4)
P1 C11 C12 C13 -149.2(3)
C11 C12 C13 C14 -2.5(5)
C12 C13 C14 C15 24.5(5)
C13 C14 C15 C11 -36.9(4)
C12 C11 C15 C14 35.0(4)
P1 C11 C15 C14 163.5(3)
C21 P1 C16 C20 38.4(3)
C11 P1 C16 C20 143.9(3)
Ru1 P1 C16 C20 -89.0(3)
C21 P1 C16 C17 -85.8(3)
C11 P1 C16 C17 19.8(3)
Ru1 P1 C16 C17 146.9(3)
C20 C16 C17 C18 38.5(4)
P1 C16 C17 C18 169.9(3)
C16 C17 C18 C19 -23.0(5)
C17 C18 C19 C20 -1.7(6)
C18 C19 C20 C16 25.8(6)
C17 C16 C20 C19 -39.2(5)
P1 C16 C20 C19 -171.6(4)
C11 P1 C21 C25 177.9(3)
C16 P1 C21 C25 -74.6(3)
Ru1 P1 C21 C25 52.2(3)
C11 P1 C21 C22 -56.0(3)
C16 P1 C21 C22 51.4(3)
Ru1 P1 C21 C22 178.2(2)
C25 C21 C22 C23 -29.4(4)
P1 C21 C22 C23 -161.0(3)
C21 C22 C23 C24 39.0(4)
C22 C23 C24 C25 -34.3(5)
C23 C24 C25 C21 15.3(5)
C22 C21 C25 C24 9.1(4)
P1 C21 C25 C24 140.4(3)
